data_7710249
loop_
_publ_author_name
'Qi, Siming'
'Ge, Fei'
'Han, Xiao'
'Cheng, Puxin'
'Shi, Rongchao'
'Liu, Chao'
'Zheng, Yongshen'
'Xin, Mingyang'
'Xu, Jialiang'

_publ_section_title
;
 0D Chiral Hybrid Indium(III) Halides for Second Harmonic Generation
;
_journal_name_full 'Dalton Transactions'
_journal_paper_doi 10.1039/D2DT00925K
_journal_year 2022
_chemical_absolute_configuration rm
_chemical_formula_moiety 'Cl6 In, 3(Cl), 6(C9 H14 N)'
_chemical_formula_sum 'C54 H84 Cl9 In N6'
_chemical_formula_weight 1251.14
_space_group_crystal_system trigonal
_space_group_IT_number 152
_space_group_name_Hall 'P 31 2"'
_space_group_name_H-M_alt 'P 31 2 1'
_atom_sites_solution_hydrogens geom
_audit_creation_date 2022-03-26
_audit_creation_method
;
Olex2 1.5
(compiled 2021.08.20 svn.r13c46975 for OlexSys, GUI svn.r6405)
;
_audit_update_record
;
2022-03-26 deposited with the CCDC.	2022-05-11 downloaded from the CCDC.
;
_cell_angle_alpha 90
_cell_angle_beta 90
_cell_angle_gamma 120
_cell_formula_units_Z 6
_cell_length_a 17.0073(2)
_cell_length_b 17.0073(2)
_cell_length_c 39.2070(6)
_cell_measurement_reflns_used 42488
_cell_measurement_temperature 100.3(8)
_cell_measurement_theta_max 29.7440
_cell_measurement_theta_min 3.6300
_cell_volume 9821.2(2)
_computing_cell_refinement 'CrysAlisPro 1.171.40.84a (Rigaku OD, 2020)'
_computing_data_collection 'CrysAlisPro 1.171.40.84a (Rigaku OD, 2020)'
_computing_data_reduction 'CrysAlisPro 1.171.40.84a (Rigaku OD, 2020)'
_computing_molecular_graphics 'Olex2 1.5 (Dolomanov et al., 2009)'
_computing_publication_material 'Olex2 1.5 (Dolomanov et al., 2009)'
_computing_structure_refinement 'SHELXL 2018/3 (Sheldrick, 2015)'
_computing_structure_solution 'SHELXT 2014/4 (Sheldrick, 2014)'
_diffrn_ambient_environment N~2~
_diffrn_ambient_temperature 100.3(8)
_diffrn_detector 'Hybrid Pixel Array Detector'
_diffrn_detector_area_resol_mean 10.0000
_diffrn_measured_fraction_theta_full 0.996
_diffrn_measured_fraction_theta_max 0.930
_diffrn_measurement_details
;
List of Runs (angles in degrees, time in seconds):

  # Type    Start    End  Width  t~exp~   \w     \q     \k     \f   Frames
#--------------------------------------------------------------------------
  1  \w    -76.00 -40.00   0.50    1.69    --    9.20  19.00-180.00   72
  2  \w      0.00  91.00   0.50    1.69    --    9.20  19.00-180.00  182
  3  \w    -36.00  36.00   0.50    1.69    --   -9.40 -82.00 120.00  144
  4  \w    -17.00  34.00   0.50    1.69    --   -9.40 -82.00-180.00  102
  5  \w     -1.00  26.00   0.50    1.69    --   -9.40 -38.00 -90.00   54
  6  \w    -85.00 -23.00   0.50    1.69    --   -9.40 -38.00 -90.00  124
;
_diffrn_measurement_device 'four-circle diffractometer'
_diffrn_measurement_device_type 'XtaLAB AFC12 (RINC): Kappa single'
_diffrn_measurement_method '\w scans'
_diffrn_orient_matrix_type 'CrysAlisPro convention (1999,Acta A55,543-557)'
_diffrn_orient_matrix_UB_11 -0.0013070000
_diffrn_orient_matrix_UB_12 0.0149419000
_diffrn_orient_matrix_UB_13 0.0167687000
_diffrn_orient_matrix_UB_21 -0.0046226000
_diffrn_orient_matrix_UB_22 0.0361739000
_diffrn_orient_matrix_UB_23 -0.0067841000
_diffrn_orient_matrix_UB_31 -0.0478911000
_diffrn_orient_matrix_UB_32 -0.0280750000
_diffrn_orient_matrix_UB_33 0.0001871000
_diffrn_radiation_monochromator mirror
_diffrn_radiation_probe x-ray
_diffrn_radiation_type 'Mo K\a'
_diffrn_radiation_wavelength 0.71073
_diffrn_reflns_av_R_equivalents 0.0388
_diffrn_reflns_av_unetI/netI 0.0338
_diffrn_reflns_Laue_measured_fraction_full 0.996
_diffrn_reflns_Laue_measured_fraction_max 0.930
_diffrn_reflns_limit_h_max 23
_diffrn_reflns_limit_h_min -19
_diffrn_reflns_limit_k_max 22
_diffrn_reflns_limit_k_min -22
_diffrn_reflns_limit_l_max 51
_diffrn_reflns_limit_l_min -54
_diffrn_reflns_number 89782
_diffrn_reflns_point_group_measured_fraction_full 0.997
_diffrn_reflns_point_group_measured_fraction_max 0.898
_diffrn_reflns_theta_full 25.242
_diffrn_reflns_theta_max 30.041
_diffrn_reflns_theta_min 3.411
_diffrn_source 'Rotating-anode X-ray tube (dual wavelength)'
_diffrn_source_type 'Rigaku (Mo) X-ray DW Source'
_exptl_absorpt_coefficient_mu 0.765
_exptl_absorpt_correction_T_max 1.00000
_exptl_absorpt_correction_T_min 0.24814
_exptl_absorpt_correction_type multi-scan
_exptl_absorpt_process_details
;
CrysAlisPro 1.171.40.84a (Rigaku Oxford Diffraction, 2020)
Empirical absorption correction using spherical harmonics,
implemented in SCALE3 ABSPACK scaling algorithm.
;
_exptl_crystal_colour 'light colourless'
_exptl_crystal_colour_modifier light
_exptl_crystal_colour_primary colourless
_exptl_crystal_density_diffrn 1.269
_exptl_crystal_description block
_exptl_crystal_F_000 3912
_exptl_crystal_size_max 0.3
_exptl_crystal_size_mid 0.2
_exptl_crystal_size_min 0.2
_platon_squeeze_details
;
TITL s-in-cl   P 31 2 1     R = 0.04
CELL   17.0073   17.0073   39.2070     90.00     90.00    120.00
SPGR P3121
# Solvent Accessible Volume =       839
# Electrons Found in S.A.V. =       154
# Note: Atoms in Void are Labelled as Cxxx and Qxxx for all Others
C101 0.251 0.920 0.837 !       5.11 eA-3
C102 0.958 0.300 0.195 !       4.32 eA-3
C103 0.719 0.723 0.521 !       3.01 eA-3
C104 0.998 0.388 0.195 !       2.96 eA-3
C105 0.929 0.359 0.162 !       2.62 eA-3
C106 0.991 0.441 0.159 !       1.42 eA-3
C107 0.104 0.395 0.124 !       0.81 eA-3
Q108 0.138 0.670 0.080 !       0.78 eA-3
Q109 0.013 0.411 0.218 !       0.69 eA-3
C110 0.049 0.487 0.139 !       0.66 eA-3
C111 0.238 0.950 0.876 !       0.64 eA-3
C112 0.091 0.469 0.146 !       0.63 eA-3
Q113 0.356 0.519 0.439 !       0.53 eA-3
C114 0.120 0.453 0.142 !       0.53 eA-3
Q115 0.425 0.546 0.454 !       0.52 eA-3
C116 0.779 0.784 0.482 !       0.50 eA-3
;
_refine_diff_density_max 1.350
_refine_diff_density_min -0.915
_refine_diff_density_rms 0.073
_refine_ls_abs_structure_details
;
 Flack x determined using 6273 quotients [(I+)-(I-)]/[(I+)+(I-)]
 (Parsons, Flack and Wagner, Acta Cryst. B69 (2013) 249-259).
;
_refine_ls_abs_structure_Flack -0.027(6)
_refine_ls_extinction_method none
_refine_ls_goodness_of_fit_ref 1.024
_refine_ls_hydrogen_treatment constr
_refine_ls_matrix_type full
_refine_ls_number_parameters 644
_refine_ls_number_reflns 17211
_refine_ls_number_restraints 36
_refine_ls_restrained_S_all 1.051
_refine_ls_R_factor_all 0.0415
_refine_ls_R_factor_gt 0.0346
_refine_ls_shift/su_max 0.005
_refine_ls_shift/su_mean 0.000
_refine_ls_structure_factor_coef Fsqd
_refine_ls_weighting_details 'w=1/[\s^2^(Fo^2^)+(0.0296P)^2^+10.2938P] where P=(Fo^2^+2Fc^2^)/3'
_refine_ls_weighting_scheme calc
_refine_ls_wR_factor_gt 0.0775
_refine_ls_wR_factor_ref 0.0801
_reflns_Friedel_coverage 0.769
_reflns_Friedel_fraction_full 0.999
_reflns_Friedel_fraction_max 0.860
_reflns_number_gt 15431
_reflns_number_total 17211
_reflns_threshold_expression 'I > 2\s(I)'
_cod_data_source_file d2dt00925k2.cif
_cod_data_source_block S-MPEA-In-Cl
_cod_original_cell_volume 9821.2(3)
_cod_database_code 7710249
_shelx_shelxl_version_number 2018/3
_shelx_space_group_comment
;
The symmetry employed for this shelxl refinement is uniquely defined
by the following loop, which should always be used as a source of
symmetry information in preference to the above space-group names.
They are only intended as comments.
;
_shelx_estimated_absorpt_t_max 0.862
_shelx_estimated_absorpt_t_min 0.803
_olex2_refinement_description
;
1. Fixed Uiso
 At 1.2 times of:
  All C(H) groups, All C(H,H) groups, All N(H,H,H) groups
 At 1.5 times of:
  All C(H,H,H) groups
2. Uiso/Uaniso restraints and constraints
C8 \\sim C7 \\sim C6 \\sim C5 \\sim C4 \\sim C9: within 2A with sigma of 0.001
and sigma for terminal atoms of 0.002 within 2A
3.a Ternary CH refined with riding coordinates:
 C3(H3), C21(H21), C30(H30), C12(H12), C39(H39), C01O(H01O)
3.b Secondary CH2 refined with riding coordinates:
 C19(H19A,H19B), C10(H10A,H10B), C28(H28A,H28B), C37(H37A,H37B), C1(H1A,H1B),
 C014(H01A,H01B)
3.c Aromatic/amide H refined with riding coordinates:
 C45(H45), C27(H27), C44(H44), C35(H35), C00V(H00V), C26(H26), C36(H36),
 C23(H23), C33(H33), C24(H24), C25(H25), C34(H34), C01B(H01C), C01E(H01E),
 C32(H32), C18(H18), C14(H14), C5(H5), C43(H43), C16(H16), C01N(H01N),
 C01P(H01P), C9(H9), C41(H41), C17(H17), C8(H8), C15(H15), C42(H42), C7(H7),
 C6(H6)
3.d Idealised Me refined as rotating group:
 N4(H4A,H4B,H4C), N6(H6A,H6B,H6C), N1(H1C,H1D,H1E), N2(H2D,H2E,H2F), N5(H5A,
 H5B,H5C), N3(H3A,H3B,H3C), C20(H20A,H20B,H20C), C29(H29A,H29B,H29C), C11(H11A,
 H11B,H11C), C38(H38A,H38B,H38C), C2(H2A,H2B,H2C), C01R(H01D,H01F,H01G)
;
_platon_squeeze_void_probe_radius 1.20
_olex2_submission_special_instructions 'No special instructions were received'
_oxdiff_exptl_absorpt_empirical_details
;
Empirical correction (ABSPACK) includes:
- Absorption correction using spherical harmonics
- Frame scaling
;
_oxdiff_exptl_absorpt_empirical_full_max 2.227
_oxdiff_exptl_absorpt_empirical_full_min 0.453

loop_
_space_group_symop_operation_xyz
'x, y, z'
'-y, x-y, z+1/3'
'-x+y, -x, z+2/3'
'y, x, -z'
'x-y, -y, -z+2/3'
'-x, -x+y, -z+1/3'

loop_
_atom_site_label
_atom_site_type_symbol
_atom_site_fract_x
_atom_site_fract_y
_atom_site_fract_z
_atom_site_U_iso_or_equiv
_atom_site_adp_type
_atom_site_occupancy
_atom_site_site_symmetry_order
_atom_site_calc_flag
_atom_site_refinement_flags_posn
_atom_site_refinement_flags_adp
_atom_site_refinement_flags_occupancy
_atom_site_disorder_assembly
_atom_site_disorder_group
In1 In 0.33840(2) 0.96930(2) 0.67520(2) 0.01320(5) Uani 1 1 d . . . . .
Cl6 Cl 0.19877(5) 0.89069(6) 0.63855(2) 0.01653(15) Uani 1 1 d . . . . .
Cl5 Cl 0.41438(6) 0.90324(5) 0.64060(2) 0.01558(15) Uani 1 1 d . . . . .
Cl9 Cl 0.47882(5) 1.04841(6) 0.71176(2) 0.01678(15) Uani 1 1 d . . . . .
Cl7 Cl 0.39900(6) 1.10602(5) 0.63740(2) 0.01714(15) Uani 1 1 d . . . . .
Cl8 Cl 0.26067(6) 1.03140(6) 0.71165(2) 0.01767(15) Uani 1 1 d . . . . .
Cl10 Cl 0.27612(6) 0.83237(5) 0.71443(2) 0.01704(15) Uani 1 1 d . . . . .
Cl4 Cl 0.000000 0.92650(7) 0.666667 0.0182(2) Uani 1 2 d S T P . .
Cl2 Cl 0.67066(6) 0.96846(6) 0.66769(2) 0.01964(17) Uani 1 1 d . . . . .
Cl1 Cl 0.37022(6) 0.67116(6) 0.67012(2) 0.02030(17) Uani 1 1 d . . . . .
Cl3 Cl 0.000000 0.62757(7) 0.666667 0.0209(2) Uani 1 2 d S T P . .
N4 N 0.5516(2) 0.7781(2) 0.62777(7) 0.0196(6) Uani 1 1 d . . . . .
H4A H 0.597886 0.769346 0.623131 0.024 Uiso 1 1 calc R U . . .
H4B H 0.515145 0.737044 0.642943 0.024 Uiso 1 1 calc R U . . .
H4C H 0.572587 0.833531 0.636282 0.024 Uiso 1 1 calc R U . . .
N6 N 0.1886(2) 1.0858(2) 0.64030(7) 0.0205(6) Uani 1 1 d . . . . .
H6A H 0.220853 1.143337 0.647084 0.025 Uiso 1 1 calc R U . . .
H6B H 0.212060 1.053977 0.649288 0.025 Uiso 1 1 calc R U . . .
H6C H 0.131370 1.062579 0.647184 0.025 Uiso 1 1 calc R U . . .
N1 N 0.3926(2) 0.5045(2) 0.69264(7) 0.0189(6) Uani 1 1 d . . . . .
H1C H 0.445375 0.534816 0.681737 0.023 Uiso 1 1 calc R U . . .
H1D H 0.357074 0.526967 0.686815 0.023 Uiso 1 1 calc R U . . .
H1E H 0.365602 0.446096 0.686964 0.023 Uiso 1 1 calc R U . . .
N2 N 0.2164(2) 0.7072(2) 0.64495(7) 0.0198(6) Uani 1 1 d . . . . .
H2D H 0.159130 0.680877 0.652175 0.024 Uiso 1 1 calc R U . . .
H2E H 0.246263 0.764548 0.652030 0.024 Uiso 1 1 calc R U . . .
H2F H 0.242783 0.677459 0.653334 0.024 Uiso 1 1 calc R U . . .
N5 N -0.0774(2) 0.7405(2) 0.62688(7) 0.0201(6) Uani 1 1 d . . . . .
H5A H -0.134100 0.696344 0.623109 0.024 Uiso 1 1 calc R U . . .
H5B H -0.077616 0.779920 0.641757 0.024 Uiso 1 1 calc R U . . .
H5C H -0.045096 0.716892 0.635282 0.024 Uiso 1 1 calc R U . . .
N3 N 0.4835(2) 0.8558(2) 0.71002(7) 0.0189(6) Uani 1 1 d . . . . .
H3A H 0.441921 0.812700 0.696708 0.023 Uiso 1 1 calc R U . . .
H3B H 0.537675 0.879725 0.700047 0.023 Uiso 1 1 calc R U . . .
H3C H 0.469297 0.899011 0.713319 0.023 Uiso 1 1 calc R U . . .
C45 C 0.4157(3) 0.8641(3) 0.54758(9) 0.0271(8) Uani 1 1 d . . . . .
H45 H 0.412788 0.892332 0.567482 0.032 Uiso 1 1 calc R U . . .
C19 C 0.2178(2) 0.7048(2) 0.60719(9) 0.0218(7) Uani 1 1 d . . . . .
H19A H 0.278138 0.720370 0.599534 0.026 Uiso 1 1 calc R U . . .
H19B H 0.204058 0.749582 0.598101 0.026 Uiso 1 1 calc R U . . .
C10 C -0.0361(2) 0.7880(2) 0.59422(9) 0.0214(7) Uani 1 1 d . . . . .
H10A H 0.011746 0.849411 0.599244 0.026 Uiso 1 1 calc R U . . .
H10B H -0.081987 0.792120 0.580904 0.026 Uiso 1 1 calc R U . . .
C27 C 0.1148(3) 0.4888(3) 0.63708(10) 0.0278(8) Uani 1 1 d . . . . .
H27 H 0.067938 0.497366 0.644860 0.033 Uiso 1 1 calc R U . . .
C28 C 0.4088(2) 0.5142(3) 0.73027(9) 0.0228(7) Uani 1 1 d . . . . .
H28A H 0.428309 0.576322 0.736809 0.027 Uiso 1 1 calc R U . . .
H28B H 0.457510 0.502360 0.735729 0.027 Uiso 1 1 calc R U . . .
C37 C 0.4997(3) 0.7684(3) 0.59580(9) 0.0229(7) Uani 1 1 d . . . . .
H37A H 0.438702 0.754571 0.601676 0.027 Uiso 1 1 calc R U . . .
H37B H 0.495009 0.717999 0.582586 0.027 Uiso 1 1 calc R U . . .
C3 C 0.1584(3) 1.1401(3) 0.58532(9) 0.0263(8) Uani 1 1 d . . . . .
H3 H 0.198115 1.202806 0.592857 0.032 Uiso 1 1 calc R U . . .
C31 C 0.2451(2) 0.4650(3) 0.74611(8) 0.0229(7) Uani 1 1 d . . . . .
C1 C 0.1912(3) 1.0817(3) 0.60225(9) 0.0268(8) Uani 1 1 d . . . . .
H1A H 0.153458 1.019236 0.594905 0.032 Uiso 1 1 calc R U . . .
H1B H 0.252967 1.101816 0.594987 0.032 Uiso 1 1 calc R U . . .
C44 C 0.3539(3) 0.8473(3) 0.52137(11) 0.0338(9) Uani 1 1 d . . . . .
H44 H 0.310002 0.864208 0.523892 0.041 Uiso 1 1 calc R U . . .
C21 C 0.1491(3) 0.6112(2) 0.59363(8) 0.0215(7) Uani 1 1 d . . . . .
H21 H 0.088752 0.598436 0.600971 0.026 Uiso 1 1 calc R U . . .
C30 C 0.3260(2) 0.4510(3) 0.75084(9) 0.0221(7) Uani 1 1 d . . . . .
H30 H 0.307405 0.388506 0.744265 0.027 Uiso 1 1 calc R U . . .
C35 C 0.1792(3) 0.5600(3) 0.73614(10) 0.0368(10) Uani 1 1 d . . . . .
H35 H 0.186684 0.616700 0.730860 0.044 Uiso 1 1 calc R U . . .
C00V C 0.5796(3) 0.7390(3) 0.78973(11) 0.0327(9) Uani 1 1 d . . . . .
H00V H 0.577565 0.715491 0.768129 0.039 Uiso 1 1 calc R U . . .
C4 C 0.0630(3) 1.1126(4) 0.59608(12) 0.0420(7) Uani 1 1 d . U . . .
C13 C 0.0447(3) 0.8002(3) 0.54148(10) 0.0312(9) Uani 1 1 d . . . . .
C20 C 0.1508(3) 0.6145(3) 0.55468(9) 0.0349(9) Uani 1 1 d . . . . .
H20A H 0.141323 0.662766 0.547068 0.052 Uiso 1 1 calc R U . . .
H20B H 0.103630 0.557763 0.545829 0.052 Uiso 1 1 calc R U . . .
H20C H 0.208666 0.625062 0.546663 0.052 Uiso 1 1 calc R U . . .
C26 C 0.1309(3) 0.4268(3) 0.65352(12) 0.0365(10) Uani 1 1 d . . . . .
H26 H 0.095627 0.394431 0.672128 0.044 Uiso 1 1 calc R U . . .
C36 C 0.2541(3) 0.5486(3) 0.73891(9) 0.0280(8) Uani 1 1 d . . . . .
H36 H 0.311849 0.598447 0.735849 0.034 Uiso 1 1 calc R U . . .
C29 C 0.3541(3) 0.4635(3) 0.78883(10) 0.0346(10) Uani 1 1 d . . . . .
H29A H 0.405557 0.455186 0.791659 0.052 Uiso 1 1 calc R U . . .
H29B H 0.304454 0.419570 0.802347 0.052 Uiso 1 1 calc R U . . .
H29C H 0.369817 0.523544 0.796066 0.052 Uiso 1 1 calc R U . . .
C22 C 0.1659(3) 0.5393(2) 0.60925(9) 0.0222(7) Uani 1 1 d . . . . .
C23 C 0.2360(3) 0.5257(3) 0.59847(11) 0.0340(9) Uani 1 1 d . . . . .
H23 H 0.272571 0.558961 0.580252 0.041 Uiso 1 1 calc R U . . .
C014 C 0.4863(3) 0.8160(3) 0.74332(9) 0.0297(8) Uani 1 1 d . . . . .
H01A H 0.473346 0.754149 0.739823 0.036 Uiso 1 1 calc R U . . .
H01B H 0.439570 0.813927 0.758096 0.036 Uiso 1 1 calc R U . . .
C33 C 0.0834(3) 0.4039(4) 0.74822(13) 0.0522(14) Uani 1 1 d . . . . .
H33 H 0.025233 0.354742 0.751397 0.063 Uiso 1 1 calc R U . . .
C24 C 0.2515(3) 0.4627(4) 0.61485(12) 0.0430(12) Uani 1 1 d . . . . .
H24 H 0.298013 0.453430 0.607240 0.052 Uiso 1 1 calc R U . . .
C25 C 0.1993(3) 0.4133(3) 0.64223(12) 0.0383(11) Uani 1 1 d . . . . .
H25 H 0.210501 0.371086 0.652933 0.046 Uiso 1 1 calc R U . . .
C11 C -0.0641(3) 0.6426(3) 0.56557(11) 0.0337(9) Uani 1 1 d . . . . .
H11A H -0.082209 0.609254 0.586592 0.051 Uiso 1 1 calc R U . . .
H11B H -0.036504 0.617817 0.551018 0.051 Uiso 1 1 calc R U . . .
H11C H -0.116389 0.638275 0.554439 0.051 Uiso 1 1 calc R U . . .
C34 C 0.0946(3) 0.4878(4) 0.74120(13) 0.0506(13) Uani 1 1 d . . . . .
H34 H 0.044272 0.495483 0.739876 0.061 Uiso 1 1 calc R U . . .
C38 C 0.6412(3) 0.8828(3) 0.56378(11) 0.0367(10) Uani 1 1 d . . . . .
H38A H 0.679143 0.901066 0.583688 0.055 Uiso 1 1 calc R U . . .
H38B H 0.663352 0.932647 0.548046 0.055 Uiso 1 1 calc R U . . .
H38C H 0.642254 0.832512 0.553122 0.055 Uiso 1 1 calc R U . . .
C01B C 0.5839(3) 0.6929(3) 0.81807(12) 0.0408(10) Uani 1 1 d . . . . .
H01C H 0.583131 0.638160 0.815566 0.049 Uiso 1 1 calc R U . . .
C12 C 0.0034(3) 0.7410(3) 0.57291(9) 0.0252(8) Uani 1 1 d . . . . .
H12 H 0.053208 0.742681 0.586027 0.030 Uiso 1 1 calc R U . . .
C40 C 0.4811(3) 0.8394(3) 0.54427(9) 0.0298(9) Uani 1 1 d . . . . .
C01E C 0.5888(5) 0.8076(4) 0.85347(12) 0.0645(18) Uani 1 1 d . . . . .
H01E H 0.594651 0.832166 0.875143 0.077 Uiso 1 1 calc R U . . .
C32 C 0.1583(3) 0.3915(3) 0.75066(11) 0.0372(10) Uani 1 1 d . . . . .
H32 H 0.150131 0.334268 0.755314 0.045 Uiso 1 1 calc R U . . .
C39 C 0.5450(3) 0.8548(3) 0.57398(9) 0.0256(8) Uani 1 1 d . . . . .
H39 H 0.547697 0.904007 0.587843 0.031 Uiso 1 1 calc R U . . .
C18 C 0.1349(3) 0.8681(3) 0.54163(13) 0.0399(10) Uani 1 1 d . . . . .
H18 H 0.171377 0.875536 0.560412 0.048 Uiso 1 1 calc R U . . .
C14 C -0.0087(4) 0.7926(4) 0.51368(12) 0.0656(19) Uani 1 1 d . . . . .
H14 H -0.069714 0.747968 0.513595 0.079 Uiso 1 1 calc R U . . .
C2 C 0.1675(4) 1.1380(4) 0.54657(10) 0.0482(13) Uani 1 1 d . . . . .
H2A H 0.229105 1.156131 0.540798 0.072 Uiso 1 1 calc R U . . .
H2B H 0.151152 1.179027 0.536234 0.072 Uiso 1 1 calc R U . . .
H2C H 0.127886 1.077580 0.538354 0.072 Uiso 1 1 calc R U . . .
C5 C 0.0456(4) 1.1701(4) 0.61446(12) 0.0497(8) Uani 1 1 d . U . . .
H5 H 0.090753 1.228899 0.619779 0.060 Uiso 1 1 calc R U . . .
C43 C 0.3575(4) 0.8062(4) 0.49205(12) 0.0528(14) Uani 1 1 d . . . . .
H43 H 0.316547 0.795326 0.474498 0.063 Uiso 1 1 calc R U . . .
C16 C 0.1170(4) 0.9159(3) 0.48550(12) 0.0488(13) Uani 1 1 d . . . . .
H16 H 0.141500 0.953693 0.466646 0.059 Uiso 1 1 calc R U . . .
C01N C 0.5891(4) 0.7283(4) 0.84959(12) 0.0545(14) Uani 1 1 d . . . . .
H01N H 0.592955 0.697973 0.868705 0.065 Uiso 1 1 calc R U . . .
C01O C 0.5772(3) 0.8698(3) 0.76045(10) 0.0304(9) Uani 1 1 d . . . . .
H01O H 0.622684 0.870588 0.744865 0.037 Uiso 1 1 calc R U . . .
C01P C 0.5799(4) 0.8525(3) 0.82529(11) 0.0520(14) Uani 1 1 d . . . . .
H01P H 0.574996 0.904154 0.828249 0.062 Uiso 1 1 calc R U . . .
C01Q C 0.5784(3) 0.8196(3) 0.79282(10) 0.0319(9) Uani 1 1 d . . . . .
C01R C 0.6027(4) 0.9685(3) 0.76653(14) 0.0509(14) Uani 1 1 d . . . . .
H01D H 0.607021 0.997437 0.745039 0.076 Uiso 1 1 calc R U . . .
H01F H 0.660046 0.999767 0.778083 0.076 Uiso 1 1 calc R U . . .
H01G H 0.556868 0.970227 0.780294 0.076 Uiso 1 1 calc R U . . .
C9 C -0.0085(3) 1.0274(4) 0.58745(13) 0.0505(8) Uani 1 1 d . U . . .
H9 H 0.003538 0.989122 0.574262 0.061 Uiso 1 1 calc R U . . .
C41 C 0.4850(5) 0.7980(5) 0.51449(12) 0.0641(18) Uani 1 1 d . . . . .
H41 H 0.529236 0.781584 0.511722 0.077 Uiso 1 1 calc R U . . .
C17 C 0.1710(3) 0.9255(4) 0.51338(15) 0.0518(13) Uani 1 1 d . . . . .
H17 H 0.231801 0.970603 0.513347 0.062 Uiso 1 1 calc R U . . .
C8 C -0.0953(4) 0.9977(5) 0.59756(14) 0.0595(9) Uani 1 1 d . U . . .
H8 H -0.141690 0.940681 0.590969 0.071 Uiso 1 1 calc R U . . .
C15 C 0.0272(5) 0.8505(5) 0.48591(13) 0.080(2) Uani 1 1 d . . . . .
H15 H -0.009892 0.844720 0.467524 0.096 Uiso 1 1 calc R U . . .
C42 C 0.4223(5) 0.7810(6) 0.48867(14) 0.081(2) Uani 1 1 d . . . . .
H42 H 0.424307 0.752124 0.468819 0.097 Uiso 1 1 calc R U . . .
C7 C -0.1131(4) 1.0492(5) 0.61636(14) 0.0629(9) Uani 1 1 d . U . . .
H7 H -0.172388 1.026854 0.623877 0.075 Uiso 1 1 calc R U . . .
C6 C -0.0503(4) 1.1331(5) 0.62552(14) 0.0583(9) Uani 1 1 d . U . . .
H6 H -0.066345 1.168283 0.638748 0.070 Uiso 1 1 calc R U . . .

loop_
_atom_site_aniso_label
_atom_site_aniso_U_11
_atom_site_aniso_U_22
_atom_site_aniso_U_33
_atom_site_aniso_U_23
_atom_site_aniso_U_13
_atom_site_aniso_U_12
In1 0.01323(11) 0.01238(11) 0.01372(9) -0.00015(8) 0.00010(8) 0.00620(9)
Cl6 0.0149(4) 0.0162(4) 0.0170(3) -0.0013(3) -0.0021(3) 0.0067(3)
Cl5 0.0153(4) 0.0145(4) 0.0165(3) -0.0003(3) 0.0024(3) 0.0071(3)
Cl9 0.0166(4) 0.0152(4) 0.0179(4) -0.0023(3) -0.0044(3) 0.0075(3)
Cl7 0.0180(4) 0.0146(3) 0.0170(3) 0.0019(3) -0.0010(3) 0.0068(3)
Cl8 0.0185(4) 0.0184(4) 0.0180(3) -0.0016(3) 0.0010(3) 0.0107(3)
Cl10 0.0175(4) 0.0159(4) 0.0171(3) 0.0035(3) 0.0025(3) 0.0079(3)
Cl4 0.0167(5) 0.0182(4) 0.0194(5) 0.0002(2) 0.0004(4) 0.0083(3)
Cl2 0.0179(4) 0.0160(4) 0.0261(4) 0.0001(3) -0.0005(3) 0.0093(3)
Cl1 0.0180(4) 0.0162(4) 0.0282(4) 0.0006(3) -0.0018(3) 0.0096(3)
Cl3 0.0154(5) 0.0180(4) 0.0285(6) 0.0015(2) 0.0030(4) 0.0077(3)
N4 0.0214(15) 0.0234(16) 0.0179(13) 0.0005(11) -0.0045(11) 0.0141(13)
N6 0.0161(14) 0.0181(15) 0.0265(15) 0.0023(12) -0.0032(12) 0.0079(12)
N1 0.0175(14) 0.0198(15) 0.0223(14) 0.0021(12) 0.0046(11) 0.0116(13)
N2 0.0182(15) 0.0154(13) 0.0268(15) -0.0042(11) -0.0030(12) 0.0093(12)
N5 0.0200(15) 0.0201(15) 0.0184(14) 0.0008(11) 0.0036(11) 0.0088(12)
N3 0.0219(15) 0.0194(15) 0.0179(13) 0.0006(11) -0.0020(11) 0.0121(13)
C45 0.028(2) 0.027(2) 0.0231(17) 0.0016(15) -0.0032(15) 0.0112(17)
C19 0.0195(17) 0.0171(16) 0.0270(17) 0.0005(14) 0.0001(14) 0.0078(14)
C10 0.0237(18) 0.0160(17) 0.0221(17) -0.0006(14) 0.0015(13) 0.0082(15)
C27 0.030(2) 0.0216(18) 0.0308(19) -0.0013(15) -0.0069(16) 0.0121(16)
C28 0.0210(17) 0.029(2) 0.0217(17) -0.0050(15) -0.0027(13) 0.0155(16)
C37 0.0269(18) 0.0265(19) 0.0200(16) -0.0044(14) -0.0076(14) 0.0169(16)
C3 0.0218(19) 0.029(2) 0.0251(17) 0.0012(16) -0.0029(15) 0.0108(16)
C31 0.0204(17) 0.035(2) 0.0162(15) -0.0001(15) 0.0025(12) 0.0164(16)
C1 0.026(2) 0.038(2) 0.0228(17) 0.0000(16) -0.0025(15) 0.0204(18)
C44 0.027(2) 0.041(2) 0.032(2) 0.0064(18) -0.0039(17) 0.0164(19)
C21 0.0212(18) 0.0186(16) 0.0224(16) -0.0003(13) -0.0020(14) 0.0081(15)
C30 0.0226(18) 0.028(2) 0.0195(16) 0.0014(14) 0.0019(13) 0.0160(16)
C35 0.042(3) 0.059(3) 0.027(2) -0.0004(19) -0.0001(18) 0.038(2)
C00V 0.032(2) 0.033(2) 0.034(2) 0.0009(18) -0.0020(18) 0.0166(19)
C4 0.0399(14) 0.0677(18) 0.0387(14) 0.0128(13) -0.0037(12) 0.0421(13)
C13 0.033(2) 0.030(2) 0.0259(19) -0.0035(16) 0.0066(16) 0.0123(18)
C20 0.048(3) 0.035(2) 0.0224(18) -0.0011(16) -0.0032(18) 0.021(2)
C26 0.038(2) 0.024(2) 0.042(2) 0.0012(18) -0.0117(19) 0.0119(18)
C36 0.032(2) 0.040(2) 0.0212(18) -0.0004(16) 0.0011(15) 0.0245(19)
C29 0.039(2) 0.057(3) 0.0202(18) 0.0019(18) 0.0000(16) 0.033(2)
C22 0.0221(18) 0.0200(17) 0.0254(17) -0.0089(14) -0.0079(14) 0.0113(15)
C23 0.030(2) 0.043(3) 0.032(2) -0.0126(19) -0.0045(17) 0.021(2)
C014 0.038(2) 0.031(2) 0.0234(17) 0.0003(17) -0.0025(17) 0.0202(19)
C33 0.020(2) 0.068(4) 0.056(3) -0.005(3) 0.005(2) 0.013(2)
C24 0.038(2) 0.056(3) 0.052(3) -0.028(2) -0.017(2) 0.036(2)
C25 0.046(3) 0.026(2) 0.049(3) -0.0130(19) -0.028(2) 0.023(2)
C11 0.039(2) 0.023(2) 0.035(2) -0.0049(17) 0.0082(18) 0.0130(19)
C34 0.035(3) 0.083(4) 0.051(3) -0.012(3) -0.006(2) 0.042(3)
C38 0.034(2) 0.047(3) 0.032(2) 0.0123(19) 0.0039(18) 0.022(2)
C01B 0.032(2) 0.038(3) 0.053(3) 0.014(2) -0.002(2) 0.017(2)
C12 0.0228(19) 0.026(2) 0.0236(18) -0.0021(15) 0.0043(15) 0.0102(16)
C40 0.038(2) 0.036(2) 0.0190(17) 0.0033(16) -0.0026(16) 0.0214(19)
C01E 0.107(5) 0.044(3) 0.021(2) 0.002(2) -0.001(3) 0.022(3)
C32 0.029(2) 0.042(3) 0.035(2) 0.0027(19) 0.0067(17) 0.014(2)
C39 0.030(2) 0.033(2) 0.0196(16) 0.0031(15) -0.0002(15) 0.0201(17)
C18 0.029(2) 0.036(3) 0.052(3) 0.011(2) 0.0050(19) 0.014(2)
C14 0.051(3) 0.060(4) 0.032(2) 0.006(2) -0.005(2) -0.013(3)
C2 0.044(3) 0.088(4) 0.027(2) 0.012(2) 0.005(2) 0.044(3)
C5 0.0457(14) 0.0766(18) 0.0420(14) 0.0057(14) -0.0031(12) 0.0420(14)
C43 0.056(3) 0.075(4) 0.032(2) -0.004(2) -0.018(2) 0.036(3)
C16 0.063(3) 0.037(3) 0.037(2) 0.007(2) 0.023(2) 0.017(2)
C01N 0.063(4) 0.049(3) 0.036(2) 0.017(2) -0.010(2) 0.017(3)
C01O 0.035(2) 0.023(2) 0.030(2) 0.0012(16) 0.0008(17) 0.0129(18)
C01P 0.087(4) 0.034(3) 0.026(2) -0.0011(19) 0.001(2) 0.024(3)
C01Q 0.036(2) 0.030(2) 0.0261(19) 0.0007(17) -0.0046(17) 0.0133(18)
C01R 0.070(4) 0.030(2) 0.048(3) -0.006(2) -0.023(3) 0.022(3)
C9 0.0431(14) 0.0713(18) 0.0466(15) 0.0195(14) -0.0056(12) 0.0358(13)
C41 0.084(4) 0.113(6) 0.035(2) -0.025(3) -0.020(3) 0.079(4)
C17 0.037(3) 0.045(3) 0.072(3) 0.027(3) 0.024(2) 0.020(2)
C8 0.0475(15) 0.0800(19) 0.0497(15) 0.0243(14) -0.0060(13) 0.0309(14)
C15 0.088(5) 0.068(4) 0.024(2) 0.005(3) -0.006(3) -0.007(4)
C42 0.112(6) 0.143(7) 0.034(3) -0.036(4) -0.033(3) 0.099(6)
C7 0.0500(15) 0.0877(19) 0.0468(15) 0.0206(14) -0.0035(13) 0.0314(15)
C6 0.0512(15) 0.0852(19) 0.0451(15) 0.0077(14) -0.0013(13) 0.0390(14)

loop_
_atom_type_symbol
_atom_type_description
_atom_type_scat_dispersion_real
_atom_type_scat_dispersion_imag
_atom_type_scat_source
C C 0.0033 0.0016 'International Tables Vol C Tables 4.2.6.8 and 6.1.1.4'
H H 0.0000 0.0000 'International Tables Vol C Tables 4.2.6.8 and 6.1.1.4'
Cl Cl 0.1484 0.1585 'International Tables Vol C Tables 4.2.6.8 and 6.1.1.4'
In In -0.7276 1.3100 'International Tables Vol C Tables 4.2.6.8 and 6.1.1.4'
N N 0.0061 0.0033 'International Tables Vol C Tables 4.2.6.8 and 6.1.1.4'

loop_
_geom_angle_atom_site_label_1
_geom_angle_atom_site_label_2
_geom_angle_atom_site_label_3
_geom_angle
_geom_angle_site_symmetry_1
_geom_angle_site_symmetry_3
_geom_angle_publ_flag
Cl6 In1 Cl9 179.77(3) . . ?
Cl6 In1 Cl10 90.49(3) . . ?
Cl5 In1 Cl6 90.80(3) . . ?
Cl5 In1 Cl9 89.06(3) . . ?
Cl5 In1 Cl7 91.77(3) . . ?
Cl5 In1 Cl8 177.90(3) . . ?
Cl5 In1 Cl10 89.36(3) . . ?
Cl9 In1 Cl10 89.69(3) . . ?
Cl7 In1 Cl6 89.79(3) . . ?
Cl7 In1 Cl9 90.04(3) . . ?
Cl7 In1 Cl8 90.29(3) . . ?
Cl7 In1 Cl10 178.83(3) . . ?
Cl8 In1 Cl6 89.60(3) . . ?
Cl8 In1 Cl9 90.54(3) . . ?
Cl8 In1 Cl10 88.58(3) . . ?
H4A N4 H4B 109.5 . . ?
H4A N4 H4C 109.5 . . ?
H4B N4 H4C 109.5 . . ?
C37 N4 H4A 109.5 . . ?
C37 N4 H4B 109.5 . . ?
C37 N4 H4C 109.5 . . ?
H6A N6 H6B 109.5 . . ?
H6A N6 H6C 109.5 . . ?
H6B N6 H6C 109.5 . . ?
C1 N6 H6A 109.5 . . ?
C1 N6 H6B 109.5 . . ?
C1 N6 H6C 109.5 . . ?
H1C N1 H1D 109.5 . . ?
H1C N1 H1E 109.5 . . ?
H1D N1 H1E 109.5 . . ?
C28 N1 H1C 109.5 . . ?
C28 N1 H1D 109.5 . . ?
C28 N1 H1E 109.5 . . ?
H2D N2 H2E 109.5 . . ?
H2D N2 H2F 109.5 . . ?
H2E N2 H2F 109.5 . . ?
C19 N2 H2D 109.5 . . ?
C19 N2 H2E 109.5 . . ?
C19 N2 H2F 109.5 . . ?
H5A N5 H5B 109.5 . . ?
H5A N5 H5C 109.5 . . ?
H5B N5 H5C 109.5 . . ?
C10 N5 H5A 109.5 . . ?
C10 N5 H5B 109.5 . . ?
C10 N5 H5C 109.5 . . ?
H3A N3 H3B 109.5 . . ?
H3A N3 H3C 109.5 . . ?
H3B N3 H3C 109.5 . . ?
C014 N3 H3A 109.5 . . ?
C014 N3 H3B 109.5 . . ?
C014 N3 H3C 109.5 . . ?
C44 C45 H45 119.7 . . ?
C40 C45 H45 119.7 . . ?
C40 C45 C44 120.6(4) . . ?
N2 C19 H19A 109.4 . . ?
N2 C19 H19B 109.4 . . ?
N2 C19 C21 111.3(3) . . ?
H19A C19 H19B 108.0 . . ?
C21 C19 H19A 109.4 . . ?
C21 C19 H19B 109.4 . . ?
N5 C10 H10A 108.9 . . ?
N5 C10 H10B 108.9 . . ?
N5 C10 C12 113.5(3) . . ?
H10A C10 H10B 107.7 . . ?
C12 C10 H10A 108.9 . . ?
C12 C10 H10B 108.9 . . ?
C26 C27 H27 118.7 . . ?
C26 C27 C22 122.6(4) . . ?
C22 C27 H27 118.7 . . ?
N1 C28 H28A 108.9 . . ?
N1 C28 H28B 108.9 . . ?
N1 C28 C30 113.2(3) . . ?
H28A C28 H28B 107.7 . . ?
C30 C28 H28A 108.9 . . ?
C30 C28 H28B 108.9 . . ?
N4 C37 H37A 109.2 . . ?
N4 C37 H37B 109.2 . . ?
N4 C37 C39 112.1(3) . . ?
H37A C37 H37B 107.9 . . ?
C39 C37 H37A 109.2 . . ?
C39 C37 H37B 109.2 . . ?
C1 C3 H3 107.6 . . ?
C1 C3 C2 110.2(3) . . ?
C4 C3 H3 107.6 . . ?
C4 C3 C1 111.5(3) . . ?
C4 C3 C2 112.1(3) . . ?
C2 C3 H3 107.6 . . ?
C36 C31 C30 122.9(4) . . ?
C36 C31 C32 118.3(4) . . ?
C32 C31 C30 118.7(4) . . ?
N6 C1 C3 112.1(3) . . ?
N6 C1 H1A 109.2 . . ?
N6 C1 H1B 109.2 . . ?
C3 C1 H1A 109.2 . . ?
C3 C1 H1B 109.2 . . ?
H1A C1 H1B 107.9 . . ?
C45 C44 H44 119.8 . . ?
C43 C44 C45 120.3(4) . . ?
C43 C44 H44 119.8 . . ?
C19 C21 H21 107.5 . . ?
C19 C21 C20 108.7(3) . . ?
C20 C21 H21 107.5 . . ?
C22 C21 C19 110.2(3) . . ?
C22 C21 H21 107.5 . . ?
C22 C21 C20 115.1(3) . . ?
C28 C30 C31 114.7(3) . . ?
C28 C30 H30 108.2 . . ?
C28 C30 C29 107.6(3) . . ?
C31 C30 H30 108.2 . . ?
C31 C30 C29 109.8(3) . . ?
C29 C30 H30 108.2 . . ?
C36 C35 H35 120.2 . . ?
C34 C35 H35 120.2 . . ?
C34 C35 C36 119.5(5) . . ?
C01B C00V H00V 119.3 . . ?
C01B C00V C01Q 121.4(4) . . ?
C01Q C00V H00V 119.3 . . ?
C5 C4 C3 120.8(5) . . ?
C5 C4 C9 119.1(5) . . ?
C9 C4 C3 120.0(5) . . ?
C18 C13 C12 120.1(4) . . ?
C14 C13 C12 120.8(4) . . ?
C14 C13 C18 118.9(4) . . ?
C21 C20 H20A 109.5 . . ?
C21 C20 H20B 109.5 . . ?
C21 C20 H20C 109.5 . . ?
H20A C20 H20B 109.5 . . ?
H20A C20 H20C 109.5 . . ?
H20B C20 H20C 109.5 . . ?
C27 C26 H26 120.4 . . ?
C25 C26 C27 119.3(4) . . ?
C25 C26 H26 120.4 . . ?
C31 C36 C35 121.6(4) . . ?
C31 C36 H36 119.2 . . ?
C35 C36 H36 119.2 . . ?
C30 C29 H29A 109.5 . . ?
C30 C29 H29B 109.5 . . ?
C30 C29 H29C 109.5 . . ?
H29A C29 H29B 109.5 . . ?
H29A C29 H29C 109.5 . . ?
H29B C29 H29C 109.5 . . ?
C27 C22 C21 120.2(3) . . ?
C23 C22 C27 117.3(4) . . ?
C23 C22 C21 122.3(4) . . ?
C22 C23 H23 120.0 . . ?
C24 C23 C22 120.0(4) . . ?
C24 C23 H23 120.0 . . ?
N3 C014 H01A 109.2 . . ?
N3 C014 H01B 109.2 . . ?
N3 C014 C01O 111.9(3) . . ?
H01A C014 H01B 107.9 . . ?
C01O C014 H01A 109.2 . . ?
C01O C014 H01B 109.2 . . ?
C34 C33 H33 119.7 . . ?
C34 C33 C32 120.6(5) . . ?
C32 C33 H33 119.7 . . ?
C23 C24 H24 119.3 . . ?
C25 C24 C23 121.3(4) . . ?
C25 C24 H24 119.3 . . ?
C26 C25 C24 119.5(4) . . ?
C26 C25 H25 120.2 . . ?
C24 C25 H25 120.2 . . ?
H11A C11 H11B 109.5 . . ?
H11A C11 H11C 109.5 . . ?
H11B C11 H11C 109.5 . . ?
C12 C11 H11A 109.5 . . ?
C12 C11 H11B 109.5 . . ?
C12 C11 H11C 109.5 . . ?
C35 C34 C33 120.3(5) . . ?
C35 C34 H34 119.9 . . ?
C33 C34 H34 119.9 . . ?
H38A C38 H38B 109.5 . . ?
H38A C38 H38C 109.5 . . ?
H38B C38 H38C 109.5 . . ?
C39 C38 H38A 109.5 . . ?
C39 C38 H38B 109.5 . . ?
C39 C38 H38C 109.5 . . ?
C00V C01B H01C 120.3 . . ?
C01N C01B C00V 119.4(5) . . ?
C01N C01B H01C 120.3 . . ?
C10 C12 H12 107.4 . . ?
C13 C12 C10 106.0(3) . . ?
C13 C12 H12 107.4 . . ?
C11 C12 C10 113.3(3) . . ?
C11 C12 C13 115.0(3) . . ?
C11 C12 H12 107.4 . . ?
C45 C40 C39 119.4(3) . . ?
C45 C40 C41 119.1(4) . . ?
C41 C40 C39 121.4(4) . . ?
C01N C01E H01E 119.7 . . ?
C01N C01E C01P 120.7(5) . . ?
C01P C01E H01E 119.7 . . ?
C31 C32 C33 119.7(5) . . ?
C31 C32 H32 120.2 . . ?
C33 C32 H32 120.2 . . ?
C37 C39 H39 107.2 . . ?
C38 C39 C37 113.3(3) . . ?
C38 C39 C40 114.7(3) . . ?
C38 C39 H39 107.2 . . ?
C40 C39 C37 106.8(3) . . ?
C40 C39 H39 107.2 . . ?
C13 C18 H18 120.1 . . ?
C13 C18 C17 119.7(5) . . ?
C17 C18 H18 120.1 . . ?
C13 C14 H14 119.4 . . ?
C13 C14 C15 121.1(5) . . ?
C15 C14 H14 119.4 . . ?
C3 C2 H2A 109.5 . . ?
C3 C2 H2B 109.5 . . ?
C3 C2 H2C 109.5 . . ?
H2A C2 H2B 109.5 . . ?
H2A C2 H2C 109.5 . . ?
H2B C2 H2C 109.5 . . ?
C4 C5 H5 122.1 . . ?
C4 C5 C6 115.9(6) . . ?
C6 C5 H5 122.1 . . ?
C44 C43 H43 120.3 . . ?
C44 C43 C42 119.4(5) . . ?
C42 C43 H43 120.3 . . ?
C17 C16 H16 120.3 . . ?
C15 C16 H16 120.3 . . ?
C15 C16 C17 119.4(5) . . ?
C01B C01N C01E 120.6(4) . . ?
C01B C01N H01N 119.7 . . ?
C01E C01N H01N 119.7 . . ?
C014 C01O H01O 107.1 . . ?
C014 C01O C01Q 109.0(3) . . ?
C014 C01O C01R 112.2(4) . . ?
C01Q C01O H01O 107.1 . . ?
C01R C01O H01O 107.1 . . ?
C01R C01O C01Q 114.0(4) . . ?
C01E C01P H01P 120.3 . . ?
C01Q C01P C01E 119.4(5) . . ?
C01Q C01P H01P 120.3 . . ?
C00V C01Q C01O 119.2(4) . . ?
C00V C01Q C01P 118.3(4) . . ?
C01P C01Q C01O 122.5(4) . . ?
C01O C01R H01D 109.5 . . ?
C01O C01R H01F 109.5 . . ?
C01O C01R H01G 109.5 . . ?
H01D C01R H01F 109.5 . . ?
H01D C01R H01G 109.5 . . ?
H01F C01R H01G 109.5 . . ?
C4 C9 H9 118.8 . . ?
C8 C9 C4 122.5(6) . . ?
C8 C9 H9 118.8 . . ?
C40 C41 H41 120.2 . . ?
C40 C41 C42 119.5(5) . . ?
C42 C41 H41 120.2 . . ?
C18 C17 H17 119.7 . . ?
C16 C17 C18 120.6(5) . . ?
C16 C17 H17 119.7 . . ?
C9 C8 H8 120.2 . . ?
C7 C8 C9 119.6(7) . . ?
C7 C8 H8 120.2 . . ?
C14 C15 H15 119.9 . . ?
C16 C15 C14 120.2(6) . . ?
C16 C15 H15 119.9 . . ?
C43 C42 C41 121.1(5) . . ?
C43 C42 H42 119.5 . . ?
C41 C42 H42 119.5 . . ?
C8 C7 H7 118.5 . . ?
C8 C7 C6 123.0(6) . . ?
C6 C7 H7 118.5 . . ?
C5 C6 H6 120.1 . . ?
C7 C6 C5 119.7(6) . . ?
C7 C6 H6 120.1 . . ?

loop_
_geom_bond_atom_site_label_1
_geom_bond_atom_site_label_2
_geom_bond_distance
_geom_bond_site_symmetry_2
_geom_bond_publ_flag
In1 Cl6 2.5135(8) . ?
In1 Cl5 2.4949(8) . ?
In1 Cl9 2.5209(8) . ?
In1 Cl7 2.5037(8) . ?
In1 Cl8 2.5102(8) . ?
In1 Cl10 2.5384(8) . ?
N4 H4A 0.8900 . ?
N4 H4B 0.8900 . ?
N4 H4C 0.8900 . ?
N4 C37 1.494(4) . ?
N6 H6A 0.8900 . ?
N6 H6B 0.8900 . ?
N6 H6C 0.8900 . ?
N6 C1 1.495(4) . ?
N1 H1C 0.8900 . ?
N1 H1D 0.8900 . ?
N1 H1E 0.8900 . ?
N1 C28 1.495(4) . ?
N2 H2D 0.8900 . ?
N2 H2E 0.8900 . ?
N2 H2F 0.8900 . ?
N2 C19 1.482(4) . ?
N5 H5A 0.8900 . ?
N5 H5B 0.8900 . ?
N5 H5C 0.8900 . ?
N5 C10 1.489(4) . ?
N3 H3A 0.8900 . ?
N3 H3B 0.8900 . ?
N3 H3C 0.8900 . ?
N3 C014 1.483(4) . ?
C45 H45 0.9300 . ?
C45 C44 1.393(5) . ?
C45 C40 1.378(6) . ?
C19 H19A 0.9700 . ?
C19 H19B 0.9700 . ?
C19 C21 1.523(5) . ?
C10 H10A 0.9700 . ?
C10 H10B 0.9700 . ?
C10 C12 1.524(5) . ?
C27 H27 0.9300 . ?
C27 C26 1.375(6) . ?
C27 C22 1.392(5) . ?
C28 H28A 0.9700 . ?
C28 H28B 0.9700 . ?
C28 C30 1.508(5) . ?
C37 H37A 0.9700 . ?
C37 H37B 0.9700 . ?
C37 C39 1.533(5) . ?
C3 H3 0.9800 . ?
C3 C1 1.515(5) . ?
C3 C4 1.507(6) . ?
C3 C2 1.529(5) . ?
C31 C30 1.521(5) . ?
C31 C36 1.380(6) . ?
C31 C32 1.389(6) . ?
C1 H1A 0.9700 . ?
C1 H1B 0.9700 . ?
C44 H44 0.9300 . ?
C44 C43 1.362(7) . ?
C21 H21 0.9800 . ?
C21 C20 1.528(5) . ?
C21 C22 1.517(5) . ?
C30 H30 0.9800 . ?
C30 C29 1.546(5) . ?
C35 H35 0.9300 . ?
C35 C36 1.386(6) . ?
C35 C34 1.360(7) . ?
C00V H00V 0.9300 . ?
C00V C01B 1.383(6) . ?
C00V C01Q 1.386(6) . ?
C4 C5 1.362(7) . ?
C4 C9 1.390(8) . ?
C13 C12 1.522(5) . ?
C13 C18 1.384(6) . ?
C13 C14 1.383(7) . ?
C20 H20A 0.9600 . ?
C20 H20B 0.9600 . ?
C20 H20C 0.9600 . ?
C26 H26 0.9300 . ?
C26 C25 1.367(7) . ?
C36 H36 0.9300 . ?
C29 H29A 0.9600 . ?
C29 H29B 0.9600 . ?
C29 H29C 0.9600 . ?
C22 C23 1.390(6) . ?
C23 H23 0.9300 . ?
C23 C24 1.382(7) . ?
C014 H01A 0.9700 . ?
C014 H01B 0.9700 . ?
C014 C01O 1.505(6) . ?
C33 H33 0.9300 . ?
C33 C34 1.370(8) . ?
C33 C32 1.395(7) . ?
C24 H24 0.9300 . ?
C24 C25 1.378(7) . ?
C25 H25 0.9300 . ?
C11 H11A 0.9600 . ?
C11 H11B 0.9600 . ?
C11 H11C 0.9600 . ?
C11 C12 1.510(6) . ?
C34 H34 0.9300 . ?
C38 H38A 0.9600 . ?
C38 H38B 0.9600 . ?
C38 H38C 0.9600 . ?
C38 C39 1.512(6) . ?
C01B H01C 0.9300 . ?
C01B C01N 1.358(7) . ?
C12 H12 0.9800 . ?
C40 C39 1.523(5) . ?
C40 C41 1.382(6) . ?
C01E H01E 0.9300 . ?
C01E C01N 1.361(8) . ?
C01E C01P 1.394(7) . ?
C32 H32 0.9300 . ?
C39 H39 0.9800 . ?
C18 H18 0.9300 . ?
C18 C17 1.399(6) . ?
C14 H14 0.9300 . ?
C14 C15 1.388(7) . ?
C2 H2A 0.9600 . ?
C2 H2B 0.9600 . ?
C2 H2C 0.9600 . ?
C5 H5 0.9300 . ?
C5 C6 1.489(8) . ?
C43 H43 0.9300 . ?
C43 C42 1.374(8) . ?
C16 H16 0.9300 . ?
C16 C17 1.384(8) . ?
C16 C15 1.368(8) . ?
C01N H01N 0.9300 . ?
C01O H01O 0.9800 . ?
C01O C01Q 1.535(6) . ?
C01O C01R 1.528(6) . ?
C01P H01P 0.9300 . ?
C01P C01Q 1.386(6) . ?
C01R H01D 0.9600 . ?
C01R H01F 0.9600 . ?
C01R H01G 0.9600 . ?
C9 H9 0.9300 . ?
C9 C8 1.360(8) . ?
C41 H41 0.9300 . ?
C41 C42 1.392(7) . ?
C17 H17 0.9300 . ?
C8 H8 0.9300 . ?
C8 C7 1.291(9) . ?
C15 H15 0.9300 . ?
C42 H42 0.9300 . ?
C7 H7 0.9300 . ?
C7 C6 1.334(9) . ?
C6 H6 0.9300 . ?

loop_
_geom_torsion_atom_site_label_1
_geom_torsion_atom_site_label_2
_geom_torsion_atom_site_label_3
_geom_torsion_atom_site_label_4
_geom_torsion
_geom_torsion_site_symmetry_1
_geom_torsion_site_symmetry_2
_geom_torsion_site_symmetry_3
_geom_torsion_site_symmetry_4
_geom_torsion_publ_flag
N4 C37 C39 C38 58.2(4) . . . . ?
N4 C37 C39 C40 -174.5(3) . . . . ?
N1 C28 C30 C31 -61.4(4) . . . . ?
N1 C28 C30 C29 176.1(3) . . . . ?
N2 C19 C21 C20 177.4(3) . . . . ?
N2 C19 C21 C22 -55.6(4) . . . . ?
N5 C10 C12 C13 -178.2(3) . . . . ?
N5 C10 C12 C11 54.7(4) . . . . ?
N3 C014 C01O C01Q -174.3(3) . . . . ?
N3 C014 C01O C01R 58.4(5) . . . . ?
C45 C44 C43 C42 0.4(9) . . . . ?
C45 C40 C39 C37 90.2(4) . . . . ?
C45 C40 C39 C38 -143.4(4) . . . . ?
C45 C40 C41 C42 -0.9(10) . . . . ?
C19 C21 C22 C27 98.0(4) . . . . ?
C19 C21 C22 C23 -77.0(4) . . . . ?
C27 C26 C25 C24 0.7(6) . . . . ?
C27 C22 C23 C24 1.3(6) . . . . ?
C3 C4 C5 C6 -176.1(4) . . . . ?
C3 C4 C9 C8 177.5(4) . . . . ?
C1 C3 C4 C5 114.8(5) . . . . ?
C1 C3 C4 C9 -64.7(5) . . . . ?
C44 C45 C40 C39 -177.2(4) . . . . ?
C44 C45 C40 C41 0.3(7) . . . . ?
C44 C43 C42 C41 -1.0(12) . . . . ?
C21 C22 C23 C24 176.4(4) . . . . ?
C30 C31 C36 C35 -177.3(3) . . . . ?
C30 C31 C32 C33 176.6(4) . . . . ?
C00V C01B C01N C01E 1.0(9) . . . . ?
C4 C3 C1 N6 -58.1(5) . . . . ?
C4 C5 C6 C7 -2.0(7) . . . . ?
C4 C9 C8 C7 -1.2(8) . . . . ?
C13 C18 C17 C16 1.0(8) . . . . ?
C13 C14 C15 C16 0.6(12) . . . . ?
C20 C21 C22 C27 -138.6(4) . . . . ?
C20 C21 C22 C23 46.4(5) . . . . ?
C26 C27 C22 C21 -175.9(4) . . . . ?
C26 C27 C22 C23 -0.7(6) . . . . ?
C36 C31 C30 C28 -31.0(5) . . . . ?
C36 C31 C30 C29 90.3(4) . . . . ?
C36 C31 C32 C33 -0.6(6) . . . . ?
C36 C35 C34 C33 -1.5(7) . . . . ?
C22 C27 C26 C25 -0.3(6) . . . . ?
C22 C23 C24 C25 -0.9(6) . . . . ?
C23 C24 C25 C26 -0.1(6) . . . . ?
C014 C01O C01Q C00V 70.1(5) . . . . ?
C014 C01O C01Q C01P -111.1(5) . . . . ?
C34 C35 C36 C31 1.2(6) . . . . ?
C34 C33 C32 C31 0.4(7) . . . . ?
C01B C00V C01Q C01O 177.7(4) . . . . ?
C01B C00V C01Q C01P -1.1(7) . . . . ?
C12 C13 C18 C17 -176.3(4) . . . . ?
C12 C13 C14 C15 175.5(6) . . . . ?
C40 C45 C44 C43 -0.1(7) . . . . ?
C40 C41 C42 C43 1.2(12) . . . . ?
C01E C01P C01Q C00V 4.3(8) . . . . ?
C01E C01P C01Q C01O -174.5(5) . . . . ?
C32 C31 C30 C28 151.9(3) . . . . ?
C32 C31 C30 C29 -86.8(4) . . . . ?
C32 C31 C36 C35 -0.1(6) . . . . ?
C32 C33 C34 C35 0.7(8) . . . . ?
C39 C40 C41 C42 176.7(6) . . . . ?
C18 C13 C12 C10 91.1(5) . . . . ?
C18 C13 C12 C11 -142.8(4) . . . . ?
C18 C13 C14 C15 1.4(10) . . . . ?
C14 C13 C12 C10 -83.0(5) . . . . ?
C14 C13 C12 C11 43.1(6) . . . . ?
C14 C13 C18 C17 -2.1(8) . . . . ?
C2 C3 C1 N6 176.7(4) . . . . ?
C2 C3 C4 C5 -121.1(5) . . . . ?
C2 C3 C4 C9 59.4(6) . . . . ?
C5 C4 C9 C8 -2.1(7) . . . . ?
C01N C01E C01P C01Q -5.0(10) . . . . ?
C01P C01E C01N C01B 2.3(10) . . . . ?
C01Q C00V C01B C01N -1.6(7) . . . . ?
C01R C01O C01Q C00V -163.6(5) . . . . ?
C01R C01O C01Q C01P 15.2(7) . . . . ?
C9 C4 C5 C6 3.4(7) . . . . ?
C9 C8 C7 C6 2.8(8) . . . . ?
C41 C40 C39 C37 -87.3(6) . . . . ?
C41 C40 C39 C38 39.1(7) . . . . ?
C17 C16 C15 C14 -1.8(11) . . . . ?
C8 C7 C6 C5 -1.2(9) . . . . ?
C15 C16 C17 C18 1.0(9) . . . . ?

loop_
_platon_squeeze_void_nr
_platon_squeeze_void_average_x
_platon_squeeze_void_average_y
_platon_squeeze_void_average_z
_platon_squeeze_void_volume
_platon_squeeze_void_count_electrons
_platon_squeeze_void_content
1 0.000 0.369 0.167 249 51 ' '
2 0.024 0.357 0.909 8 0 ' '
3 0.369 1.000 0.833 249 52 ' '
4 0.274 0.595 0.492 8 0 ' '
5 0.324 0.729 0.157 7 0 ' '
6 0.333 0.976 0.575 8 0 ' '
7 0.357 0.024 0.091 8 0 ' '
8 0.631 0.631 0.500 248 51 ' '
9 0.405 0.676 0.824 8 0 ' '
10 0.595 0.270 0.509 7 0 ' '
11 0.643 0.667 0.242 8 0 ' '
12 0.667 0.643 0.758 8 0 ' '
13 0.676 0.405 0.176 8 0 ' '
14 0.729 0.324 0.843 7 0 ' '
15 0.976 0.333 0.424 8 0 ' '
